data_7000086
loop_
_publ_author_name
'Jones, Leigh F.'
'Jensen, Paul'
'Moubaraki, Boujemaa'
'Cashion, John D.'
'Berry, Kevin J.'
'Murray, Keith S.'

_publ_section_title
;
 The role of diisopropanolamine (dipaH3) in cluster dimerisation and
 polymerisation: from spin frustrated S= 5 FeIII 6 clusters to the
 novel 1-D covalent polymer of mixed valence [CoII3CoIII] tetramers.
;
_journal_issue 20
_journal_name_full 'Dalton transactions (Cambridge, England : 2003)'
_journal_page_first 3344
_journal_page_last 3352
_journal_paper_doi 10.1039/b504270d
_journal_year 2005
_chemical_formula_moiety {[Co4OH(piv)4(pivH)2(dipaH)2].2MeCN}n
_chemical_formula_sum 'C46 H89 Co4 N4 O17'
_chemical_formula_weight 1205.93
_chemical_name_systematic
;
?
;
_space_group_IT_number 14
_symmetry_cell_setting monoclinic
_symmetry_space_group_name_Hall '-P 2yn'
_symmetry_space_group_name_H-M 'P 1 21/n 1'
_atom_sites_solution_hydrogens geom
_atom_sites_solution_primary direct
_atom_sites_solution_secondary difmap
_audit_creation_method SHELXL-97
_cell_angle_alpha 90.00
_cell_angle_beta 104.03
_cell_angle_gamma 90.00
_cell_formula_units_Z 4
_cell_length_a 16.92460(10)
_cell_length_b 20.0660(2)
_cell_length_c 17.2700(2)
_cell_measurement_temperature 123(2)
_cell_volume 5690.09(9)
_computing_cell_refinement 'HKL Scalepack (Otwinowski & minor 1997)'
_computing_data_collection 'Collect (nonius BV, 1997-2000)'
_computing_data_reduction 'HKL Denzo and Scalepack (Otwinowski & minor 1997)'
_computing_molecular_graphics XSEED
_computing_publication_material XSEED
_computing_structure_refinement 'SHELXL-97 (Sheldrick, 1997)'
_computing_structure_solution 'SHELXS-97 (Sheldrick, 1990)'
_diffrn_ambient_temperature 123(2)
_diffrn_measured_fraction_theta_full 0.997
_diffrn_measured_fraction_theta_max 0.997
_diffrn_radiation_monochromator graphite
_diffrn_radiation_source 'fine-focus sealed tube'
_diffrn_radiation_type MoK\a
_diffrn_radiation_wavelength 0.71073
_diffrn_reflns_av_R_equivalents 0.0411
_diffrn_reflns_av_sigmaI/netI 0.0355
_diffrn_reflns_limit_h_max 20
_diffrn_reflns_limit_h_min -20
_diffrn_reflns_limit_k_max 23
_diffrn_reflns_limit_k_min -23
_diffrn_reflns_limit_l_max 20
_diffrn_reflns_limit_l_min -20
_diffrn_reflns_number 57686
_diffrn_reflns_theta_full 25.00
_diffrn_reflns_theta_max 25.00
_diffrn_reflns_theta_min 2.48
_exptl_absorpt_coefficient_mu 1.213
_exptl_absorpt_correction_T_max 1.000
_exptl_absorpt_correction_T_min 0.775
_exptl_absorpt_process_details SADABS
_exptl_crystal_colour purple
_exptl_crystal_density_diffrn 1.408
_exptl_crystal_density_method 'not measured'
_exptl_crystal_description 'rectangular prism'
_exptl_crystal_F_000 2548
_exptl_crystal_size_max 0.33
_exptl_crystal_size_mid 0.18
_exptl_crystal_size_min 0.18
_refine_diff_density_max 1.569
_refine_diff_density_min -1.023
_refine_diff_density_rms 0.094
_refine_ls_extinction_method none
_refine_ls_goodness_of_fit_ref 1.069
_refine_ls_hydrogen_treatment mixed
_refine_ls_matrix_type full
_refine_ls_number_parameters 630
_refine_ls_number_reflns 9986
_refine_ls_number_restraints 19
_refine_ls_restrained_S_all 1.068
_refine_ls_R_factor_all 0.0714
_refine_ls_R_factor_gt 0.0547
_refine_ls_shift/su_max 0.000
_refine_ls_shift/su_mean 0.000
_refine_ls_structure_factor_coef Fsqd
_refine_ls_weighting_details 'calc w=1/[\s^2^(Fo^2^)+(0.0822P)^2^+10.5726P] where P=(Fo^2^+2Fc^2^)/3'
_refine_ls_weighting_scheme calc
_refine_ls_wR_factor_gt 0.1476
_refine_ls_wR_factor_ref 0.1561
_reflns_number_gt 7852
_reflns_number_total 9986
_reflns_threshold_expression >2sigma(I)
_cod_data_source_file b504270d.txt
_cod_data_source_block lfj17s
_cod_original_sg_symbol_H-M P2(1)/n
_cod_database_code 7000086

loop_
_symmetry_equiv_pos_as_xyz
'x, y, z'
'-x+1/2, y+1/2, -z+1/2'
'-x, -y, -z'
'x-1/2, -y-1/2, z-1/2'

loop_
_atom_site_label
_atom_site_type_symbol
_atom_site_fract_x
_atom_site_fract_y
_atom_site_fract_z
_atom_site_U_iso_or_equiv
_atom_site_adp_type
_atom_site_occupancy
_atom_site_symmetry_multiplicity
_atom_site_calc_flag
_atom_site_refinement_flags
_atom_site_disorder_assembly
_atom_site_disorder_group
Co1 Co 0.57843(3) 0.23755(3) 0.24051(3) 0.02362(15) Uani 1 1 d D . .
Co2 Co 0.42074(3) 0.26937(3) 0.10104(3) 0.02556(15) Uani 1 1 d D A .
Co3 Co 0.24720(3) 0.23069(3) 0.09565(4) 0.02902(16) Uani 1 1 d . A .
Co4 Co 0.37148(3) 0.18430(3) 0.23942(3) 0.02865(16) Uani 1 1 d D A .
O1 O 0.73318(19) 0.13041(16) 0.2749(2) 0.0507(9) Uani 1 1 d . . .
H1 H 0.6841 0.1282 0.2766 0.061 Uiso 1 1 calc R . .
O2 O 0.70793(17) 0.23815(14) 0.27360(19) 0.0347(7) Uani 1 1 d . . .
O3 O 0.58620(19) 0.19816(16) 0.13119(18) 0.0400(8) Uani 1 1 d . . .
O4 O 0.47959(19) 0.22245(16) 0.03164(18) 0.0398(8) Uani 1 1 d . . .
O5 O 0.59128(17) 0.33320(14) 0.20381(19) 0.0345(7) Uani 1 1 d . . .
O6 O 0.48131(18) 0.35712(15) 0.10799(19) 0.0370(7) Uani 1 1 d . . .
O7 O 0.45574(16) 0.24909(13) 0.21697(16) 0.0246(6) Uani 1 1 d D . .
H7 H 0.4496(8) 0.2836(6) 0.2420(8) 0.029 Uiso 1 1 d D . .
O8 O 0.30645(16) 0.29430(13) 0.05005(17) 0.0280(6) Uani 1 1 d . A .
O9 O 0.08514(17) 0.22754(14) -0.14174(17) 0.0317(7) Uani 1 1 d . . .
O10 O 0.34203(16) 0.17718(13) 0.11202(17) 0.0287(6) Uani 1 1 d . . .
O11 O 0.28888(16) 0.26545(14) 0.19816(18) 0.0310(7) Uani 1 1 d . . .
O12 O 0.18208(17) 0.16669(15) 0.1360(2) 0.0394(8) Uani 1 1 d . . .
O13 O 0.27364(18) 0.12531(16) 0.2409(2) 0.0431(8) Uani 1 1 d . . .
O14 O 0.39668(19) 0.21267(17) 0.35732(18) 0.0408(8) Uani 1 1 d . . .
O15 O 0.5096(2) 0.2158(2) 0.4544(2) 0.0556(10) Uani 1 1 d . . .
H15 H 0.5245 0.2408 0.4215 0.067 Uiso 1 1 calc R A .
O16 O 0.45219(17) 0.10446(14) 0.25913(18) 0.0351(7) Uani 1 1 d . . .
O17 O 0.58179(17) 0.13826(13) 0.27908(18) 0.0327(7) Uani 1 1 d . . .
N1 N 0.2138(2) 0.19105(18) -0.0118(2) 0.0367(9) Uani 1 1 d . . .
H1N H 0.2083 0.2263 -0.0476 0.044 Uiso 1 1 calc R A .
N2 N 0.1612(2) 0.29795(18) 0.0855(2) 0.0371(9) Uani 1 1 d . . .
H2N H 0.1114 0.2798 0.0589 0.045 Uiso 1 1 calc R A .
C1 C 0.8976(3) 0.1820(3) 0.3509(3) 0.0538(14) Uani 1 1 d . . .
H1A H 0.8866 0.2098 0.3937 0.081 Uiso 1 1 calc R . .
H1B H 0.9550 0.1866 0.3497 0.081 Uiso 1 1 calc R . .
H1C H 0.8861 0.1353 0.3606 0.081 Uiso 1 1 calc R . .
C2 C 0.8605(4) 0.1621(4) 0.2021(4) 0.080(2) Uani 1 1 d . . .
H2A H 0.8504 0.1151 0.2115 0.120 Uiso 1 1 calc R . .
H2B H 0.9175 0.1680 0.2003 0.120 Uiso 1 1 calc R . .
H2C H 0.8248 0.1763 0.1512 0.120 Uiso 1 1 calc R . .
C3 C 0.8561(3) 0.2784(3) 0.2572(4) 0.0618(17) Uani 1 1 d . . .
H3A H 0.8213 0.2924 0.2058 0.093 Uiso 1 1 calc R . .
H3B H 0.9133 0.2861 0.2574 0.093 Uiso 1 1 calc R . .
H3C H 0.8421 0.3042 0.3002 0.093 Uiso 1 1 calc R . .
C4 C 0.8429(3) 0.2045(3) 0.2700(3) 0.0402(11) Uani 1 1 d . . .
C5 C 0.7547(3) 0.1931(2) 0.2732(3) 0.0334(10) Uani 1 1 d . . .
C6 C 0.6522(5) 0.1164(4) 0.0345(4) 0.093(3) Uani 1 1 d . . .
H6A H 0.6206 0.0776 0.0437 0.140 Uiso 1 1 calc R . .
H6B H 0.6871 0.1315 0.0853 0.140 Uiso 1 1 calc R . .
H6C H 0.6861 0.1043 -0.0020 0.140 Uiso 1 1 calc R . .
C7 C 0.6469(8) 0.2289(4) -0.0175(7) 0.158(6) Uani 1 1 d . . .
H7A H 0.6938 0.2116 -0.0351 0.237 Uiso 1 1 calc R . .
H7B H 0.6660 0.2549 0.0316 0.237 Uiso 1 1 calc R . .
H7C H 0.6144 0.2576 -0.0592 0.237 Uiso 1 1 calc R . .
C8 C 0.5377(5) 0.1484(6) -0.0750(5) 0.147(5) Uani 1 1 d . . .
H8A H 0.5014 0.1851 -0.0983 0.221 Uiso 1 1 calc R . .
H8B H 0.5053 0.1114 -0.0621 0.221 Uiso 1 1 calc R . .
H8C H 0.5681 0.1333 -0.1134 0.221 Uiso 1 1 calc R . .
C9 C 0.5951(3) 0.1716(3) -0.0017(3) 0.0445(12) Uani 1 1 d . . .
C10 C 0.5496(3) 0.1992(2) 0.0591(3) 0.0332(10) Uani 1 1 d . . .
C11 C 0.6623(4) 0.4541(3) 0.2028(5) 0.097(3) Uani 1 1 d . . .
H11A H 0.7060 0.4210 0.2095 0.146 Uiso 1 1 calc R . .
H11B H 0.6423 0.4561 0.2514 0.146 Uiso 1 1 calc R . .
H11C H 0.6833 0.4979 0.1925 0.146 Uiso 1 1 calc R . .
C12 C 0.6231(5) 0.4186(3) 0.0585(5) 0.091(3) Uani 1 1 d . . .
H12A H 0.6659 0.3847 0.0716 0.137 Uiso 1 1 calc R . .
H12B H 0.6452 0.4591 0.0401 0.137 Uiso 1 1 calc R . .
H12C H 0.5780 0.4018 0.0161 0.137 Uiso 1 1 calc R . .
C13 C 0.5315(4) 0.4895(2) 0.1137(4) 0.0674(18) Uani 1 1 d . . .
H13A H 0.5567 0.5288 0.0959 0.101 Uiso 1 1 calc R . .
H13B H 0.5131 0.5007 0.1617 0.101 Uiso 1 1 calc R . .
H13C H 0.4848 0.4754 0.0713 0.101 Uiso 1 1 calc R . .
C14 C 0.5925(3) 0.4343(2) 0.1321(3) 0.0417(12) Uani 1 1 d . . .
C15 C 0.5518(2) 0.3693(2) 0.1503(3) 0.0285(9) Uani 1 1 d . . .
C16 C 0.3962(5) 0.0779(3) 0.0588(5) 0.0490(19) Uani 0.69 1 d PD A 1
H16A H 0.4371 0.1041 0.0406 0.073 Uiso 0.69 1 calc PR A 1
H16B H 0.3790 0.0402 0.0225 0.073 Uiso 0.69 1 calc PR A 1
H16C H 0.4197 0.0612 0.1128 0.073 Uiso 0.69 1 calc PR A 1
C17 C 0.3223(7) 0.1220(5) 0.0594(9) 0.025(2) Uani 0.69 1 d PDU A 1
H17 H 0.2802 0.0943 0.0762 0.030 Uiso 0.69 1 calc PR A 1
C16' C 0.3083(10) 0.0619(7) 0.0831(11) 0.050(4) Uani 0.31 1 d PD A 2
H16D H 0.3447 0.0479 0.1337 0.075 Uiso 0.31 1 calc PR A 2
H16E H 0.3008 0.0249 0.0450 0.075 Uiso 0.31 1 calc PR A 2
H16F H 0.2555 0.0748 0.0922 0.075 Uiso 0.31 1 calc PR A 2
C17' C 0.3459(19) 0.1213(15) 0.049(3) 0.050(10) Uani 0.31 1 d PDU A 2
H17' H 0.4014 0.1130 0.0409 0.060 Uiso 0.31 1 calc PR A 2
C18 C 0.2852(3) 0.1513(2) -0.0222(3) 0.0450(12) Uani 1 1 d . A .
H18A H 0.3249 0.1801 -0.0399 0.054 Uiso 1 1 calc R B 1
H18B H 0.2674 0.1155 -0.0621 0.054 Uiso 1 1 calc R B 1
C19 C 0.1341(3) 0.1543(2) -0.0320(3) 0.0452(12) Uani 1 1 d . A .
H19A H 0.1432 0.1072 -0.0152 0.054 Uiso 1 1 calc R . .
H19B H 0.0965 0.1743 -0.0026 0.054 Uiso 1 1 calc R . .
C20 C 0.0965(3) 0.1574(2) -0.1197(3) 0.0457(12) Uani 1 1 d D . .
H20 H 0.1345 0.1367 -0.1491 0.055 Uiso 1 1 calc R A .
C21 C 0.0157(3) 0.1202(3) -0.1402(3) 0.0559(15) Uani 1 1 d D A .
H21A H -0.0226 0.1417 -0.1136 0.084 Uiso 1 1 calc R . .
H21B H 0.0244 0.0739 -0.1221 0.084 Uiso 1 1 calc R . .
H21C H -0.0069 0.1210 -0.1981 0.084 Uiso 1 1 calc R . .
C22 C 0.3035(3) 0.4075(2) 0.0009(3) 0.0413(11) Uani 1 1 d . A .
H22A H 0.3631 0.4096 0.0150 0.062 Uiso 1 1 calc R . .
H22B H 0.2812 0.4520 0.0056 0.062 Uiso 1 1 calc R . .
H22C H 0.2844 0.3917 -0.0542 0.062 Uiso 1 1 calc R . .
C23 C 0.2754(2) 0.3601(2) 0.0565(3) 0.0318(10) Uani 1 1 d . . .
H23 H 0.2954 0.3762 0.1126 0.038 Uiso 1 1 calc R A .
C24 C 0.1835(3) 0.3534(2) 0.0374(3) 0.0383(11) Uani 1 1 d . A .
H24A H 0.1590 0.3956 0.0500 0.046 Uiso 1 1 calc R . .
H24B H 0.1623 0.3441 -0.0202 0.046 Uiso 1 1 calc R . .
C25 C 0.1580(3) 0.3180(3) 0.1671(3) 0.0477(13) Uani 1 1 d . A .
H25A H 0.1075 0.3000 0.1784 0.057 Uiso 1 1 calc R . .
H25B H 0.1549 0.3672 0.1692 0.057 Uiso 1 1 calc R . .
C26 C 0.2297(3) 0.2949(4) 0.2317(4) 0.079(2) Uani 1 1 d . A .
H26 H 0.2057 0.2540 0.2500 0.095 Uiso 1 1 calc R . .
C27 C 0.2544(5) 0.3278(4) 0.3030(4) 0.095(3) Uani 1 1 d . . .
H27A H 0.2963 0.3015 0.3394 0.142 Uiso 1 1 calc R A .
H27B H 0.2078 0.3341 0.3265 0.142 Uiso 1 1 calc R . .
H27C H 0.2769 0.3713 0.2939 0.142 Uiso 1 1 calc R . .
C28 C 0.1090(5) 0.1227(4) 0.2854(6) 0.104(3) Uani 1 1 d . A .
H28A H 0.0708 0.0946 0.3054 0.157 Uiso 1 1 calc R . .
H28B H 0.0821 0.1644 0.2645 0.157 Uiso 1 1 calc R . .
H28C H 0.1566 0.1325 0.3291 0.157 Uiso 1 1 calc R . .
C29 C 0.0639(4) 0.0803(4) 0.1481(5) 0.088(2) Uani 1 1 d . A .
H29A H 0.0768 0.0513 0.1072 0.132 Uiso 1 1 calc R . .
H29B H 0.0495 0.1248 0.1257 0.132 Uiso 1 1 calc R . .
H29C H 0.0179 0.0616 0.1661 0.132 Uiso 1 1 calc R . .
C30 C 0.1721(4) 0.0193(3) 0.2473(6) 0.104(3) Uani 1 1 d . A .
H30A H 0.1301 -0.0083 0.2618 0.155 Uiso 1 1 calc R . .
H30B H 0.2173 0.0258 0.2943 0.155 Uiso 1 1 calc R . .
H30C H 0.1921 -0.0029 0.2053 0.155 Uiso 1 1 calc R . .
C31 C 0.1368(3) 0.0853(3) 0.2177(4) 0.0555(15) Uani 1 1 d . . .
C32 C 0.2038(3) 0.1288(2) 0.1973(3) 0.0405(11) Uani 1 1 d . A .
C33 C 0.3099(5) 0.1633(8) 0.4563(7) 0.218(9) Uani 1 1 d . A .
H33A H 0.2988 0.2075 0.4318 0.326 Uiso 1 1 calc R . .
H33B H 0.2903 0.1617 0.5052 0.326 Uiso 1 1 calc R . .
H33C H 0.2818 0.1293 0.4188 0.326 Uiso 1 1 calc R . .
C34 C 0.4331(6) 0.1635(4) 0.5635(4) 0.100(3) Uani 1 1 d . A .
H34A H 0.4341 0.2116 0.5733 0.150 Uiso 1 1 calc R . .
H34B H 0.4886 0.1457 0.5799 0.150 Uiso 1 1 calc R . .
H34C H 0.3988 0.1417 0.5942 0.150 Uiso 1 1 calc R . .
C35 C 0.4185(10) 0.0809(4) 0.4551(7) 0.192(7) Uani 1 1 d . A .
H35A H 0.3980 0.0491 0.4887 0.288 Uiso 1 1 calc R . .
H35B H 0.4776 0.0758 0.4640 0.288 Uiso 1 1 calc R . .
H35C H 0.3924 0.0722 0.3988 0.288 Uiso 1 1 calc R . .
C36 C 0.3992(3) 0.1504(3) 0.4760(3) 0.0516(14) Uani 1 1 d . . .
C37 C 0.4382(3) 0.1965(2) 0.4253(3) 0.0388(11) Uani 1 1 d . A .
C38 C 0.4841(3) -0.0270(2) 0.2763(3) 0.0507(14) Uani 1 1 d . A .
H38A H 0.4634 -0.0181 0.3236 0.076 Uiso 1 1 calc R . .
H38B H 0.5028 -0.0733 0.2774 0.076 Uiso 1 1 calc R . .
H38C H 0.4406 -0.0195 0.2281 0.076 Uiso 1 1 calc R . .
C39 C 0.6226(3) 0.0109(2) 0.3522(3) 0.0486(13) Uani 1 1 d . A .
H39A H 0.6686 0.0400 0.3506 0.073 Uiso 1 1 calc R . .
H39B H 0.6407 -0.0356 0.3566 0.073 Uiso 1 1 calc R . .
H39C H 0.6014 0.0225 0.3985 0.073 Uiso 1 1 calc R . .
C40 C 0.5904(4) 0.0053(3) 0.2037(3) 0.0548(14) Uani 1 1 d . A .
H40A H 0.5475 0.0106 0.1546 0.082 Uiso 1 1 calc R . .
H40B H 0.6110 -0.0406 0.2072 0.082 Uiso 1 1 calc R . .
H40C H 0.6350 0.0363 0.2032 0.082 Uiso 1 1 calc R . .
C41 C 0.5556(3) 0.0200(2) 0.2759(3) 0.0369(11) Uani 1 1 d . . .
C42 C 0.5266(3) 0.0930(2) 0.2710(2) 0.0301(10) Uani 1 1 d . A .

loop_
_atom_site_aniso_label
_atom_site_aniso_U_11
_atom_site_aniso_U_22
_atom_site_aniso_U_33
_atom_site_aniso_U_23
_atom_site_aniso_U_13
_atom_site_aniso_U_12
Co1 0.0175(3) 0.0228(3) 0.0291(3) 0.0048(2) 0.0027(2) -0.0008(2)
Co2 0.0176(3) 0.0286(3) 0.0284(3) 0.0059(2) 0.0017(2) -0.0014(2)
Co3 0.0177(3) 0.0257(3) 0.0401(4) 0.0041(2) 0.0000(2) -0.0035(2)
Co4 0.0192(3) 0.0299(3) 0.0353(3) 0.0111(2) 0.0034(2) -0.0043(2)
O1 0.0284(17) 0.0338(19) 0.090(3) 0.0041(17) 0.0145(18) 0.0051(14)
O2 0.0215(15) 0.0309(16) 0.050(2) 0.0033(14) 0.0060(14) 0.0012(13)
O3 0.0364(18) 0.051(2) 0.0326(19) -0.0030(14) 0.0075(15) 0.0090(15)
O4 0.0315(18) 0.053(2) 0.0340(18) -0.0013(15) 0.0062(14) 0.0076(15)
O5 0.0213(15) 0.0317(16) 0.0470(19) 0.0133(14) 0.0017(14) -0.0061(13)
O6 0.0283(17) 0.0340(17) 0.0457(19) 0.0148(14) 0.0030(14) -0.0066(13)
O7 0.0203(14) 0.0231(14) 0.0298(15) 0.0056(11) 0.0050(12) -0.0013(11)
O8 0.0217(14) 0.0225(14) 0.0363(17) 0.0049(12) 0.0003(12) -0.0012(12)
O9 0.0278(16) 0.0307(16) 0.0319(17) 0.0040(12) -0.0016(13) -0.0031(12)
O10 0.0217(14) 0.0258(14) 0.0345(16) 0.0010(12) -0.0007(12) -0.0020(12)
O11 0.0213(15) 0.0342(16) 0.0381(17) 0.0057(13) 0.0079(13) -0.0015(12)
O12 0.0221(15) 0.0364(17) 0.057(2) 0.0083(15) 0.0037(14) -0.0090(13)
O13 0.0261(17) 0.0422(19) 0.059(2) 0.0182(16) 0.0057(16) -0.0068(14)
O14 0.0367(18) 0.053(2) 0.0307(18) 0.0113(15) 0.0051(14) 0.0053(15)
O15 0.036(2) 0.092(3) 0.038(2) 0.0278(19) 0.0074(16) -0.0038(19)
O16 0.0257(16) 0.0310(16) 0.0444(19) 0.0120(13) 0.0001(13) -0.0025(13)
O17 0.0263(15) 0.0230(15) 0.0466(19) 0.0055(13) 0.0048(13) -0.0023(12)
N1 0.029(2) 0.033(2) 0.040(2) 0.0004(16) -0.0073(17) -0.0072(16)
N2 0.0192(18) 0.031(2) 0.057(3) 0.0029(17) 0.0017(17) -0.0015(15)
C1 0.030(3) 0.061(3) 0.065(4) 0.010(3) 0.000(2) 0.005(2)
C2 0.041(3) 0.128(6) 0.077(5) -0.039(4) 0.027(3) 0.001(4)
C3 0.033(3) 0.070(4) 0.084(4) 0.028(3) 0.016(3) -0.008(3)
C4 0.025(2) 0.055(3) 0.040(3) 0.000(2) 0.008(2) 0.005(2)
C5 0.029(2) 0.038(3) 0.032(2) -0.0004(19) 0.0031(19) 0.002(2)
C6 0.091(5) 0.117(6) 0.070(5) -0.018(4) 0.016(4) 0.065(5)
C7 0.277(15) 0.074(5) 0.204(11) -0.023(6) 0.215(12) -0.019(7)
C8 0.079(6) 0.273(13) 0.074(5) -0.101(7) -0.010(4) 0.057(7)
C9 0.045(3) 0.055(3) 0.034(3) -0.010(2) 0.011(2) 0.007(2)
C10 0.035(3) 0.030(2) 0.035(3) -0.0061(18) 0.010(2) -0.0001(19)
C11 0.067(4) 0.064(4) 0.132(7) 0.043(4) -0.033(4) -0.046(4)
C12 0.111(6) 0.058(4) 0.135(7) 0.027(4) 0.088(6) -0.005(4)
C13 0.055(4) 0.026(3) 0.119(6) 0.011(3) 0.017(4) -0.007(2)
C14 0.029(2) 0.031(2) 0.062(3) 0.017(2) 0.006(2) -0.005(2)
C15 0.023(2) 0.024(2) 0.039(3) 0.0047(18) 0.0077(19) -0.0023(17)
C16 0.052(5) 0.029(4) 0.055(5) -0.008(3) -0.008(4) 0.009(4)
C17 0.016(7) 0.025(4) 0.035(5) -0.006(3) 0.007(5) 0.008(4)
C16' 0.041(9) 0.029(8) 0.067(12) -0.008(7) -0.014(8) 0.005(7)
C17' 0.014(15) 0.063(16) 0.08(2) -0.008(12) 0.019(11) -0.001(11)
C18 0.047(3) 0.036(3) 0.044(3) -0.012(2) -0.003(2) 0.003(2)
C19 0.044(3) 0.039(3) 0.047(3) 0.003(2) 0.000(2) -0.011(2)
C20 0.044(3) 0.038(3) 0.046(3) 0.006(2) -0.008(2) -0.008(2)
C21 0.049(3) 0.052(3) 0.056(3) 0.012(3) -0.007(3) -0.021(3)
C22 0.032(3) 0.036(3) 0.051(3) 0.014(2) 0.001(2) -0.001(2)
C23 0.024(2) 0.024(2) 0.042(3) 0.0031(18) -0.0028(19) -0.0013(17)
C24 0.031(2) 0.031(2) 0.049(3) 0.008(2) 0.003(2) 0.0049(19)
C25 0.039(3) 0.053(3) 0.053(3) 0.005(2) 0.016(2) 0.012(2)
C26 0.037(3) 0.125(6) 0.067(4) -0.032(4) -0.004(3) 0.035(4)
C27 0.103(6) 0.133(7) 0.046(4) -0.010(4) 0.014(4) 0.062(5)
C28 0.089(6) 0.111(6) 0.140(8) -0.018(5) 0.082(6) -0.040(5)
C29 0.054(4) 0.089(5) 0.119(6) 0.020(4) 0.019(4) -0.038(4)
C30 0.055(4) 0.059(4) 0.201(10) 0.057(5) 0.039(5) -0.010(3)
C31 0.036(3) 0.050(3) 0.078(4) 0.016(3) 0.011(3) -0.015(2)
C32 0.033(3) 0.032(2) 0.055(3) 0.009(2) 0.007(2) -0.007(2)
C33 0.042(4) 0.42(2) 0.188(11) 0.215(14) 0.032(6) -0.013(8)
C34 0.143(7) 0.122(6) 0.038(4) 0.007(4) 0.026(4) -0.070(6)
C35 0.41(2) 0.053(5) 0.180(11) 0.017(6) 0.208(14) -0.012(8)
C36 0.042(3) 0.068(4) 0.045(3) 0.021(3) 0.011(2) -0.004(3)
C37 0.029(3) 0.054(3) 0.033(3) 0.009(2) 0.008(2) 0.006(2)
C38 0.047(3) 0.028(2) 0.068(4) 0.011(2) -0.004(3) -0.008(2)
C39 0.044(3) 0.032(3) 0.062(3) 0.017(2) -0.002(3) -0.001(2)
C40 0.063(4) 0.034(3) 0.065(4) -0.007(2) 0.011(3) 0.000(3)
C41 0.034(2) 0.022(2) 0.048(3) 0.0045(19) -0.003(2) -0.0026(18)
C42 0.033(3) 0.026(2) 0.029(2) 0.0077(17) 0.0035(19) -0.0041(19)

loop_
_atom_type_symbol
_atom_type_description
_atom_type_scat_dispersion_real
_atom_type_scat_dispersion_imag
_atom_type_scat_source
C C 0.0033 0.0016 'International Tables Vol C Tables 4.2.6.8 and 6.1.1.4'
H H 0.0000 0.0000 'International Tables Vol C Tables 4.2.6.8 and 6.1.1.4'
N N 0.0061 0.0033 'International Tables Vol C Tables 4.2.6.8 and 6.1.1.4'
O O 0.0106 0.0060 'International Tables Vol C Tables 4.2.6.8 and 6.1.1.4'
Co Co 0.3494 0.9721 'International Tables Vol C Tables 4.2.6.8 and 6.1.1.4'

loop_
_geom_angle_atom_site_label_1
_geom_angle_atom_site_label_2
_geom_angle_atom_site_label_3
_geom_angle
_geom_angle_site_symmetry_1
_geom_angle_site_symmetry_3
_geom_angle_publ_flag
O7 Co1 O5 90.65(11) . . ?
O7 Co1 O3 98.53(12) . . ?
O5 Co1 O3 92.32(13) . . ?
O7 Co1 O17 96.87(11) . . ?
O5 Co1 O17 172.43(11) . . ?
O3 Co1 O17 85.67(12) . . ?
O7 Co1 O2 172.13(12) . . ?
O5 Co1 O2 84.15(11) . . ?
O3 Co1 O2 87.61(12) . . ?
O17 Co1 O2 88.47(11) . . ?
O7 Co1 O9 88.21(11) . 4_666 ?
O5 Co1 O9 90.13(12) . 4_666 ?
O3 Co1 O9 172.80(11) . 4_666 ?
O17 Co1 O9 91.04(12) . 4_666 ?
O2 Co1 O9 85.90(12) . 4_666 ?
O4 Co2 O8 115.58(13) . . ?
O4 Co2 O7 116.30(12) . . ?
O8 Co2 O7 121.26(12) . . ?
O4 Co2 O6 97.35(13) . . ?
O8 Co2 O6 103.40(11) . . ?
O7 Co2 O6 95.47(12) . . ?
O4 Co2 O10 93.08(12) . . ?
O8 Co2 O10 73.71(10) . . ?
O7 Co2 O10 77.92(10) . . ?
O6 Co2 O10 169.35(12) . . ?
O11 Co3 O10 87.63(12) . . ?
O11 Co3 O8 91.48(12) . . ?
O10 Co3 O8 85.96(12) . . ?
O11 Co3 O12 91.38(13) . . ?
O10 Co3 O12 96.10(12) . . ?
O8 Co3 O12 176.54(13) . . ?
O11 Co3 N2 85.97(15) . . ?
O10 Co3 N2 170.71(14) . . ?
O8 Co3 N2 87.47(14) . . ?
O12 Co3 N2 90.79(14) . . ?
O11 Co3 N1 174.61(14) . . ?
O10 Co3 N1 87.20(14) . . ?
O8 Co3 N1 86.62(14) . . ?
O12 Co3 N1 90.70(15) . . ?
N2 Co3 N1 98.97(16) . . ?
O11 Co3 Co4 45.81(9) . . ?
O10 Co3 Co4 45.49(9) . . ?
O8 Co3 Co4 102.53(8) . . ?
O12 Co3 Co4 80.87(9) . . ?
N2 Co3 Co4 130.29(12) . . ?
N1 Co3 Co4 129.80(11) . . ?
O7 Co4 O13 168.86(12) . . ?
O7 Co4 O14 91.44(12) . . ?
O13 Co4 O14 97.00(14) . . ?
O7 Co4 O16 93.47(11) . . ?
O13 Co4 O16 93.08(12) . . ?
O14 Co4 O16 94.64(12) . . ?
O7 Co4 O10 81.14(11) . . ?
O13 Co4 O10 89.26(12) . . ?
O14 Co4 O10 167.72(12) . . ?
O16 Co4 O10 95.56(11) . . ?
O7 Co4 O11 83.26(10) . . ?
O13 Co4 O11 88.81(12) . . ?
O14 Co4 O11 94.62(12) . . ?
O16 Co4 O11 170.25(12) . . ?
O10 Co4 O11 74.89(11) . . ?
O7 Co4 Co3 91.57(8) . . ?
O13 Co4 Co3 77.37(9) . . ?
O14 Co4 Co3 132.21(9) . . ?
O16 Co4 Co3 132.72(9) . . ?
O10 Co4 Co3 39.16(7) . . ?
O11 Co4 Co3 38.64(8) . . ?
C5 O2 Co1 129.1(3) . . ?
C10 O3 Co1 140.6(3) . . ?
C10 O4 Co2 121.1(3) . . ?
C15 O5 Co1 134.6(3) . . ?
C15 O6 Co2 126.6(3) . . ?
Co2 O7 Co1 105.41(12) . . ?
Co2 O7 Co4 105.73(12) . . ?
Co1 O7 Co4 128.24(13) . . ?
C23 O8 Co3 110.2(2) . . ?
C23 O8 Co2 122.2(2) . . ?
Co3 O8 Co2 101.63(12) . . ?
C20 O9 Co1 122.7(3) . 4_565 ?
C17 O10 C17' 17.2(10) . . ?
C17 O10 Co3 106.7(5) . . ?
C17' O10 Co3 118.5(14) . . ?
C17 O10 Co4 132.1(5) . . ?
C17' O10 Co4 135.9(13) . . ?
Co3 O10 Co4 95.35(12) . . ?
C17 O10 Co2 128.4(5) . . ?
C17' O10 Co2 113.2(7) . . ?
Co3 O10 Co2 91.06(11) . . ?
Co4 O10 Co2 92.04(10) . . ?
C26 O11 Co3 113.8(3) . . ?
C26 O11 Co4 130.8(4) . . ?
Co3 O11 Co4 95.55(12) . . ?
C32 O12 Co3 128.2(3) . . ?
C32 O13 Co4 128.1(3) . . ?
C37 O14 Co4 142.1(3) . . ?
C42 O16 Co4 140.0(3) . . ?
C42 O17 Co1 132.3(3) . . ?
C18 N1 C19 114.6(4) . . ?
C18 N1 Co3 105.9(3) . . ?
C19 N1 Co3 117.0(3) . . ?
C25 N2 C24 113.6(4) . . ?
C25 N2 Co3 107.4(3) . . ?
C24 N2 Co3 106.3(3) . . ?
C5 C4 C3 109.3(4) . . ?
C5 C4 C2 108.5(4) . . ?
C3 C4 C2 111.4(5) . . ?
C5 C4 C1 107.6(4) . . ?
C3 C4 C1 109.8(4) . . ?
C2 C4 C1 110.2(5) . . ?
O2 C5 O1 122.3(4) . . ?
O2 C5 C4 122.6(4) . . ?
O1 C5 C4 115.1(4) . . ?
C8 C9 C6 110.5(6) . . ?
C8 C9 C7 112.1(8) . . ?
C6 C9 C7 107.1(7) . . ?
C8 C9 C10 111.3(5) . . ?
C6 C9 C10 110.9(4) . . ?
C7 C9 C10 104.8(4) . . ?
O3 C10 O4 125.3(4) . . ?
O3 C10 C9 117.5(4) . . ?
O4 C10 C9 117.2(4) . . ?
C13 C14 C12 109.5(5) . . ?
C13 C14 C11 109.6(5) . . ?
C12 C14 C11 111.5(6) . . ?
C13 C14 C15 110.6(4) . . ?
C12 C14 C15 104.8(4) . . ?
C11 C14 C15 110.7(4) . . ?
O5 C15 O6 125.7(4) . . ?
O5 C15 C14 117.4(4) . . ?
O6 C15 C14 116.9(4) . . ?
O10 C17 C18 105.9(6) . . ?
O10 C17 C16 112.8(9) . . ?
C18 C17 C16 111.8(9) . . ?
C18 C17' C16' 111(2) . . ?
C18 C17' O10 98.3(17) . . ?
C16' C17' O10 102(2) . . ?
N1 C18 C17 105.0(5) . . ?
N1 C18 C17' 121.1(13) . . ?
C17 C18 C17' 17.8(10) . . ?
C20 C19 N1 110.6(4) . . ?
O9 C20 C19 107.5(4) . . ?
O9 C20 C21 111.0(4) . . ?
C19 C20 C21 110.6(4) . . ?
O8 C23 C22 110.7(4) . . ?
O8 C23 C24 106.1(3) . . ?
C22 C23 C24 112.5(4) . . ?
N2 C24 C23 109.3(3) . . ?
N2 C25 C26 114.3(4) . . ?
C27 C26 O11 118.7(5) . . ?
C27 C26 C25 122.1(6) . . ?
O11 C26 C25 110.6(5) . . ?
C30 C31 C29 113.5(6) . . ?
C30 C31 C32 109.0(4) . . ?
C29 C31 C32 111.2(5) . . ?
C30 C31 C28 109.9(6) . . ?
C29 C31 C28 107.2(6) . . ?
C32 C31 C28 105.9(5) . . ?
O13 C32 O12 125.1(4) . . ?
O13 C32 C31 118.4(4) . . ?
O12 C32 C31 116.5(4) . . ?
C33 C36 C35 112.1(10) . . ?
C33 C36 C34 108.6(7) . . ?
C35 C36 C34 110.7(7) . . ?
C33 C36 C37 108.6(5) . . ?
C35 C36 C37 106.0(5) . . ?
C34 C36 C37 110.9(5) . . ?
O15 C37 O14 124.2(4) . . ?
O15 C37 C36 117.8(4) . . ?
O14 C37 C36 118.0(4) . . ?
C39 C41 C40 109.1(4) . . ?
C39 C41 C38 110.1(4) . . ?
C40 C41 C38 110.1(4) . . ?
C39 C41 C42 108.7(4) . . ?
C40 C41 C42 108.6(4) . . ?
C38 C41 C42 110.1(4) . . ?
O16 C42 O17 124.5(4) . . ?
O16 C42 C41 118.6(4) . . ?
O17 C42 C41 116.9(4) . . ?

loop_
_geom_bond_atom_site_label_1
_geom_bond_atom_site_label_2
_geom_bond_distance
_geom_bond_site_symmetry_2
_geom_bond_publ_flag
Co1 O7 2.030(3) . ?
Co1 O5 2.049(3) . ?
Co1 O3 2.080(3) . ?
Co1 O17 2.097(3) . ?
Co1 O2 2.127(3) . ?
Co1 O9 2.128(3) 4_666 ?
Co2 O4 1.973(3) . ?
Co2 O8 1.985(3) . ?
Co2 O7 1.987(3) . ?
Co2 O6 2.026(3) . ?
Co2 O10 2.314(3) . ?
Co3 O11 1.874(3) . ?
Co3 O10 1.894(3) . ?
Co3 O8 1.907(3) . ?
Co3 O12 1.929(3) . ?
Co3 N2 1.962(4) . ?
Co3 N1 1.971(4) . ?
Co3 Co4 2.9872(8) . ?
Co4 O7 2.035(3) . ?
Co4 O13 2.041(3) . ?
Co4 O14 2.057(3) . ?
Co4 O16 2.079(3) . ?
Co4 O10 2.140(3) . ?
Co4 O11 2.152(3) . ?
O1 C5 1.312(5) . ?
O2 C5 1.203(5) . ?
O3 C10 1.249(5) . ?
O4 C10 1.254(5) . ?
O5 C15 1.236(5) . ?
O6 C15 1.262(5) . ?
O8 C23 1.435(5) . ?
O9 C20 1.459(5) . ?
O9 Co1 2.128(3) 4_565 ?
O10 C17 1.420(14) . ?
O10 C17' 1.57(4) . ?
O11 C26 1.403(6) . ?
O12 C32 1.283(6) . ?
O13 C32 1.241(6) . ?
O14 C37 1.256(5) . ?
O15 C37 1.251(6) . ?
O16 C42 1.247(5) . ?
O17 C42 1.285(5) . ?
N1 C18 1.495(6) . ?
N1 C19 1.502(6) . ?
N2 C25 1.480(6) . ?
N2 C24 1.492(6) . ?
C1 C4 1.544(7) . ?
C2 C4 1.535(8) . ?
C3 C4 1.525(8) . ?
C4 C5 1.524(6) . ?
C6 C9 1.501(8) . ?
C7 C9 1.511(9) . ?
C8 C9 1.472(8) . ?
C9 C10 1.549(6) . ?
C11 C14 1.532(8) . ?
C12 C14 1.518(9) . ?
C13 C14 1.495(7) . ?
C14 C15 1.542(6) . ?
C16 C17 1.535(10) . ?
C17 C18 1.515(14) . ?
C16' C17' 1.530(16) . ?
C17' C18 1.53(4) . ?
C19 C20 1.496(7) . ?
C20 C21 1.524(6) . ?
C22 C23 1.507(6) . ?
C23 C24 1.515(6) . ?
C25 C26 1.509(8) . ?
C26 C27 1.370(9) . ?
C28 C31 1.554(10) . ?
C29 C31 1.502(9) . ?
C30 C31 1.492(8) . ?
C31 C32 1.538(6) . ?
C33 C36 1.490(10) . ?
C34 C36 1.503(8) . ?
C35 C36 1.497(11) . ?
C36 C37 1.530(7) . ?
C38 C41 1.535(6) . ?
C39 C41 1.527(7) . ?
C40 C41 1.532(7) . ?
C41 C42 1.541(6) . ?

loop_
_platon_squeeze_void_nr
_platon_squeeze_void_average_x
_platon_squeeze_void_average_y
_platon_squeeze_void_average_z
_platon_squeeze_void_volume
_platon_squeeze_void_count_electrons
1 0.145 0.932 -0.028 95.8 44.6
2 0.355 0.432 0.528 95.2 44.5
3 0.647 0.569 0.472 95.4 46.8
4 0.853 0.069 0.028 94.7 46.8
